data_7249609
loop_
_publ_author_name
'Budzikur-Maci\;ag, Daria'
'Kinzhybalo, Vasyl'
'\'Slepokura, Katarzyna'

_publ_section_title
;
 Structural landscape studies of aminopyridinium hypodiphosphates:
 dehydration and polymorphism in 4-aminopyridinium salts
;
_journal_issue 48
_journal_name_full CrystEngComm
_journal_page_first 6861
_journal_page_last 6872
_journal_paper_doi 10.1039/D4CE01048E
_journal_volume 26
_journal_year 2024
_chemical_formula_moiety '2(C5 H7 N2), (H2 P2 O6)'
_chemical_formula_sum 'C10 H16 N4 O6 P2'
_chemical_formula_weight 350.21
_space_group_crystal_system monoclinic
_space_group_IT_number 15
_space_group_name_Hall '-C 2yc'
_space_group_name_H-M_alt 'C 1 2/c 1'
_atom_sites_solution_hydrogens mixed
_atom_sites_solution_primary dual
_atom_sites_solution_secondary difmap
_audit_creation_method SHELXL-2016/6
_audit_update_record
;
2024-08-15 deposited with the CCDC.	2024-11-19 downloaded from the CCDC.
;
_cell_angle_alpha 90
_cell_angle_beta 101.70(2)
_cell_angle_gamma 90
_cell_formula_units_Z 8
_cell_length_a 17.485(3)
_cell_length_b 11.248(2)
_cell_length_c 16.257(3)
_cell_measurement_reflns_used 7191
_cell_measurement_temperature 290(2)
_cell_measurement_theta_max 50.2140
_cell_measurement_theta_min 4.6670
_cell_volume 3130.9(10)
_computing_cell_refinement 'CrysAlisPro 1.171.42.102a (Rigaku OD, 2023)'
_computing_data_collection 'CrysAlisPro 1.171.42.102a (Rigaku OD, 2023)'
_computing_data_reduction 'CrysAlisPro 1.171.42.102a (Rigaku OD, 2023)'
_computing_structure_refinement 'SHELXL-2016/6 (Sheldrick, 2016)'
_computing_structure_solution 'SHELXT-2016/6 (Sheldrick, 2016)'
_diffrn_ambient_temperature 290(2)
_diffrn_detector 'Hybrid Pixel Array Detector'
_diffrn_detector_area_resol_mean 10.0000
_diffrn_detector_type 'HyPix-Arc 150'
_diffrn_measured_fraction_theta_full 0.995
_diffrn_measured_fraction_theta_max 0.963
_diffrn_measurement_device 'four-circle diffractometer'
_diffrn_measurement_device_type 'Rigaku XtaLAB Synergy R, DW system, HyPix-Arc 150'
_diffrn_measurement_method '\w scans'
_diffrn_radiation_monochromator mirror
_diffrn_radiation_probe x-ray
_diffrn_radiation_type CuK\a
_diffrn_radiation_wavelength 1.5418
_diffrn_reflns_av_R_equivalents 0.1515
_diffrn_reflns_av_unetI/netI 0.1101
_diffrn_reflns_Laue_measured_fraction_full 0.995
_diffrn_reflns_Laue_measured_fraction_max 0.963
_diffrn_reflns_limit_h_max 20
_diffrn_reflns_limit_h_min -21
_diffrn_reflns_limit_k_max 13
_diffrn_reflns_limit_k_min -13
_diffrn_reflns_limit_l_max 18
_diffrn_reflns_limit_l_min -19
_diffrn_reflns_number 44489
_diffrn_reflns_point_group_measured_fraction_full 0.995
_diffrn_reflns_point_group_measured_fraction_max 0.963
_diffrn_reflns_theta_full 67.680
_diffrn_reflns_theta_max 73.133
_diffrn_reflns_theta_min 4.704
_diffrn_source 'Rotating-anode X-ray tube'
_diffrn_source_type 'Rigaku (Cu) X-ray Source'
_exptl_absorpt_coefficient_mu 2.858
_exptl_absorpt_correction_T_max 1.00000
_exptl_absorpt_correction_T_min 0.76663
_exptl_absorpt_correction_type multi-scan
_exptl_absorpt_process_details
;
CrysAlisPro 1.171.42.102a (Rigaku Oxford Diffraction, 2023)
Empirical absorption correction using spherical harmonics,
implemented in SCALE3 ABSPACK scaling algorithm.
;
_exptl_crystal_colour colourless
_exptl_crystal_density_diffrn 1.486
_exptl_crystal_description plate
_exptl_crystal_F_000 1456
_exptl_crystal_size_max 0.020
_exptl_crystal_size_mid 0.010
_exptl_crystal_size_min 0.010
_refine_diff_density_max 0.329
_refine_diff_density_min -0.408
_refine_diff_density_rms 0.070
_refine_ls_extinction_method none
_refine_ls_goodness_of_fit_ref 0.992
_refine_ls_hydrogen_treatment mixed
_refine_ls_matrix_type full
_refine_ls_number_parameters 223
_refine_ls_number_reflns 3019
_refine_ls_number_restraints 2
_refine_ls_restrained_S_all 0.992
_refine_ls_R_factor_all 0.1579
_refine_ls_R_factor_gt 0.0653
_refine_ls_shift/su_max 0.000
_refine_ls_shift/su_mean 0.000
_refine_ls_structure_factor_coef Fsqd
_refine_ls_weighting_details 'w=1/[\s^2^(Fo^2^)+(0.0646P)^2^] where P=(Fo^2^+2Fc^2^)/3'
_refine_ls_weighting_scheme calc
_refine_ls_wR_factor_gt 0.1168
_refine_ls_wR_factor_ref 0.1437
_reflns_Friedel_coverage 0.000
_reflns_number_gt 1452
_reflns_number_total 3019
_reflns_threshold_expression 'I > 2\s(I)'
_cod_data_source_file d4ce01048e2.cif
_cod_data_source_block exp_4862
_cod_depositor_comments 'Adding full bibliography for 7249606--7249610.cif.'
_cod_original_sg_symbol_H-M 'C 2/c'
_cod_database_code 7249609
_shelx_shelxl_version_number 2016/6
_shelx_space_group_comment
;
The symmetry employed for this shelxl refinement is uniquely defined
by the following loop, which should always be used as a source of
symmetry information in preference to the above space-group names.
They are only intended as comments.
;
_shelx_estimated_absorpt_t_min 0.945
_shelx_estimated_absorpt_t_max 0.972

loop_
_space_group_symop_operation_xyz
'x, y, z'
'-x, y, -z+1/2'
'x+1/2, y+1/2, z'
'-x+1/2, y+1/2, -z+1/2'
'-x, -y, -z'
'x, -y, z-1/2'
'-x+1/2, -y+1/2, -z'
'x+1/2, -y+1/2, z-1/2'

loop_
_atom_site_label
_atom_site_type_symbol
_atom_site_fract_x
_atom_site_fract_y
_atom_site_fract_z
_atom_site_U_iso_or_equiv
_atom_site_adp_type
_atom_site_occupancy
_atom_site_site_symmetry_order
_atom_site_calc_flag
_atom_site_refinement_flags_posn
_atom_site_refinement_flags_adp
_atom_site_refinement_flags_occupancy
_atom_site_disorder_assembly
_atom_site_disorder_group
P1A P 0.45819(7) 0.03082(10) 0.44408(8) 0.0405(3) Uani 1 1 d . . . . .
O1A O 0.49065(16) -0.0043(3) 0.36870(19) 0.0443(8) Uani 1 1 d . . . . .
O2A O 0.37676(15) -0.0111(3) 0.44605(19) 0.0459(8) Uani 1 1 d . . . . .
O3A O 0.46481(16) 0.1706(2) 0.45252(18) 0.0493(8) Uani 1 1 d D . . . .
H3PA H 0.422971 0.203438 0.457953 0.074 Uiso 1 1 d DR U . . .
P1B P 0.26405(7) 0.32356(11) 0.46186(8) 0.0440(4) Uani 1 1 d . . . . .
O1B O 0.20993(17) 0.3258(3) 0.37867(19) 0.0586(9) Uani 1 1 d . . . . .
O2B O 0.34964(16) 0.3134(3) 0.4604(2) 0.0494(8) Uani 1 1 d . . . . .
O3B O 0.25436(18) 0.4379(2) 0.5155(2) 0.0584(10) Uani 1 1 d D . . . .
H3PB H 0.211732 0.446257 0.531171 0.088 Uiso 1 1 d DR U . . .
N1A N 0.6135(3) 0.1378(4) 0.3524(3) 0.0519(12) Uani 1 1 d . . . . .
H1NA H 0.577(3) 0.095(4) 0.362(3) 0.050(16) Uiso 1 1 d . . . . .
C2A C 0.6488(3) 0.2144(4) 0.4102(3) 0.0515(13) Uani 1 1 d . . . . .
H2A H 0.637628 0.212925 0.463801 0.062 Uiso 1 1 calc R U . . .
C3A C 0.7009(3) 0.2948(4) 0.3918(3) 0.0522(13) Uani 1 1 d . . . . .
H3A H 0.724734 0.348276 0.432749 0.063 Uiso 1 1 calc R U . . .
C4A C 0.7190(3) 0.2979(4) 0.3114(3) 0.0424(12) Uani 1 1 d . . . . .
N4A N 0.7698(3) 0.3750(4) 0.2912(4) 0.0558(13) Uani 1 1 d . . . . .
H4A1 H 0.779(3) 0.371(4) 0.243(3) 0.053(18) Uiso 1 1 d . . . . .
H4A2 H 0.800(3) 0.411(5) 0.334(3) 0.08(2) Uiso 1 1 d . . . . .
C5A C 0.6798(3) 0.2156(5) 0.2527(3) 0.0576(15) Uani 1 1 d . . . . .
H5A H 0.689107 0.213989 0.198398 0.069 Uiso 1 1 calc R U . . .
C6A C 0.6283(3) 0.1385(5) 0.2758(4) 0.0642(16) Uani 1 1 d . . . . .
H6A H 0.602529 0.084470 0.236491 0.077 Uiso 1 1 calc R U . . .
N1B N 0.4261(3) 0.4765(4) 0.3907(3) 0.0640(13) Uani 1 1 d . . . . .
H1NB H 0.394(3) 0.417(5) 0.415(4) 0.10(2) Uiso 1 1 d . . . . .
C2B C 0.3925(3) 0.5838(5) 0.3785(4) 0.0718(17) Uani 1 1 d . . . . .
H2B H 0.340185 0.592064 0.381475 0.086 Uiso 1 1 calc R U . . .
C3B C 0.4325(3) 0.6797(5) 0.3620(3) 0.0631(15) Uani 1 1 d . . . . .
H3B H 0.407303 0.752614 0.351788 0.076 Uiso 1 1 calc R U . . .
C4B C 0.5118(3) 0.6708(4) 0.3600(3) 0.0437(12) Uani 1 1 d . . . . .
N4B N 0.5528(3) 0.7655(4) 0.3467(3) 0.0535(12) Uani 1 1 d . . . . .
H4B1 H 0.528(3) 0.831(5) 0.346(3) 0.072(19) Uiso 1 1 d . . . . .
H4B2 H 0.604(3) 0.753(5) 0.349(3) 0.09(2) Uiso 1 1 d . . . . .
C5B C 0.5458(3) 0.5566(4) 0.3712(3) 0.0558(14) Uani 1 1 d . . . . .
H5B H 0.597762 0.545201 0.367690 0.067 Uiso 1 1 calc R U . . .
C6B C 0.5014(3) 0.4639(5) 0.3871(4) 0.0647(16) Uani 1 1 d . . . . .
H6B H 0.524101 0.388952 0.395766 0.078 Uiso 1 1 calc R U . . .

loop_
_atom_site_aniso_label
_atom_site_aniso_U_11
_atom_site_aniso_U_22
_atom_site_aniso_U_33
_atom_site_aniso_U_23
_atom_site_aniso_U_13
_atom_site_aniso_U_12
P1A 0.0404(7) 0.0371(7) 0.0447(8) 0.0026(6) 0.0102(6) 0.0017(5)
O1A 0.0513(19) 0.0435(19) 0.042(2) -0.0027(14) 0.0178(16) 0.0024(14)
O2A 0.0334(17) 0.0455(19) 0.060(2) -0.0027(16) 0.0132(15) -0.0016(14)
O3A 0.0488(19) 0.0357(17) 0.065(2) 0.0006(17) 0.0143(16) 0.0023(15)
P1B 0.0415(7) 0.0403(7) 0.0544(9) -0.0007(6) 0.0196(6) -0.0010(6)
O1B 0.049(2) 0.079(2) 0.047(2) 0.0069(19) 0.0089(17) -0.0017(18)
O2B 0.0392(18) 0.0451(19) 0.070(2) 0.0035(17) 0.0263(16) -0.0003(15)
O3B 0.052(2) 0.0413(19) 0.089(3) -0.0207(18) 0.0304(19) -0.0041(15)
N1A 0.055(3) 0.054(3) 0.051(3) -0.001(2) 0.020(2) -0.016(2)
C2A 0.065(3) 0.057(3) 0.036(3) 0.001(3) 0.018(3) -0.006(3)
C3A 0.062(3) 0.051(3) 0.045(3) -0.008(3) 0.013(3) -0.011(3)
C4A 0.040(3) 0.042(3) 0.046(3) 0.001(2) 0.009(2) 0.001(2)
N4A 0.055(3) 0.062(3) 0.053(4) -0.003(3) 0.017(3) -0.016(2)
C5A 0.063(3) 0.074(4) 0.037(3) -0.007(3) 0.013(3) -0.021(3)
C6A 0.072(4) 0.069(4) 0.053(4) -0.014(3) 0.014(3) -0.026(3)
N1B 0.056(3) 0.058(3) 0.082(4) 0.015(3) 0.024(3) -0.006(3)
C2B 0.048(3) 0.075(4) 0.094(5) 0.013(4) 0.019(3) 0.005(3)
C3B 0.051(3) 0.052(3) 0.088(4) 0.013(3) 0.019(3) 0.004(3)
C4B 0.048(3) 0.043(3) 0.042(3) 0.005(2) 0.012(2) -0.005(2)
N4B 0.046(3) 0.048(3) 0.065(3) 0.001(2) 0.010(3) 0.003(2)
C5B 0.043(3) 0.049(3) 0.076(4) 0.006(3) 0.013(3) 0.003(2)
C6B 0.064(4) 0.048(3) 0.084(4) 0.009(3) 0.017(3) 0.006(3)

loop_
_atom_type_symbol
_atom_type_description
_atom_type_scat_dispersion_real
_atom_type_scat_dispersion_imag
_atom_type_scat_source
C C 0.0181 0.0091 'International Tables Vol C Tables 4.2.6.8 and 6.1.1.4'
H H 0.0000 0.0000 'International Tables Vol C Tables 4.2.6.8 and 6.1.1.4'
N N 0.0311 0.0180 'International Tables Vol C Tables 4.2.6.8 and 6.1.1.4'
O O 0.0492 0.0322 'International Tables Vol C Tables 4.2.6.8 and 6.1.1.4'
P P 0.2955 0.4335 'International Tables Vol C Tables 4.2.6.8 and 6.1.1.4'

loop_
_geom_angle_atom_site_label_1
_geom_angle_atom_site_label_2
_geom_angle_atom_site_label_3
_geom_angle
_geom_angle_site_symmetry_1
_geom_angle_site_symmetry_3
_geom_angle_publ_flag
O1A P1A O2A 116.71(18) . . yes
O1A P1A O3A 107.41(17) . . yes
O2A P1A O3A 111.26(17) . . yes
O1A P1A P1A 107.03(14) . 5_656 yes
O2A P1A P1A 110.86(15) . 5_656 yes
O3A P1A P1A 102.52(13) . 5_656 yes
P1A O3A H3PA 113.4 . . ?
O1B P1B O2B 116.01(19) . . yes
O1B P1B O3B 111.6(2) . . yes
O2B P1B O3B 106.77(18) . . yes
O1B P1B P1B 110.78(16) . 7_556 yes
O2B P1B P1B 106.87(15) . 7_556 yes
O3B P1B P1B 103.95(15) . 7_556 yes
P1B O3B H3PB 117.3 . . ?
C6A N1A C2A 120.6(5) . . ?
C6A N1A H1NA 118(3) . . ?
C2A N1A H1NA 121(3) . . ?
N1A C2A C3A 120.7(5) . . ?
N1A C2A H2A 119.6 . . ?
C3A C2A H2A 119.6 . . ?
C2A C3A C4A 120.5(4) . . ?
C2A C3A H3A 119.7 . . ?
C4A C3A H3A 119.7 . . ?
N4A C4A C5A 121.4(5) . . ?
N4A C4A C3A 122.2(5) . . ?
C5A C4A C3A 116.4(4) . . ?
C4A N4A H4A1 118(3) . . ?
C4A N4A H4A2 115(4) . . ?
H4A1 N4A H4A2 125(5) . . ?
C6A C5A C4A 119.5(5) . . ?
C6A C5A H5A 120.2 . . ?
C4A C5A H5A 120.2 . . ?
N1A C6A C5A 122.2(5) . . ?
N1A C6A H6A 118.9 . . ?
C5A C6A H6A 118.9 . . ?
C6B N1B C2B 119.8(5) . . ?
C6B N1B H1NB 125(3) . . ?
C2B N1B H1NB 113(3) . . ?
N1B C2B C3B 121.5(5) . . ?
N1B C2B H2B 119.3 . . ?
C3B C2B H2B 119.3 . . ?
C2B C3B C4B 120.5(5) . . ?
C2B C3B H3B 119.7 . . ?
C4B C3B H3B 119.7 . . ?
N4B C4B C3B 121.2(5) . . ?
N4B C4B C5B 121.5(5) . . ?
C3B C4B C5B 117.2(4) . . ?
C4B N4B H4B1 114(4) . . ?
C4B N4B H4B2 116(4) . . ?
H4B1 N4B H4B2 129(5) . . ?
C6B C5B C4B 118.8(5) . . ?
C6B C5B H5B 120.6 . . ?
C4B C5B H5B 120.6 . . ?
N1B C6B C5B 122.2(5) . . ?
N1B C6B H6B 118.9 . . ?
C5B C6B H6B 118.9 . . ?

loop_
_geom_bond_atom_site_label_1
_geom_bond_atom_site_label_2
_geom_bond_distance
_geom_bond_site_symmetry_2
_geom_bond_publ_flag
P1A O1A 1.504(3) . yes
P1A O2A 1.506(3) . yes
P1A O3A 1.580(3) . yes
P1A P1A 2.201(2) 5_656 yes
O3A H3PA 0.8401 . ?
P1B O1B 1.485(3) . yes
P1B O2B 1.506(3) . yes
P1B O3B 1.582(3) . yes
P1B P1B 2.183(2) 7_556 yes
O3B H3PB 0.8402 . ?
N1A C6A 1.322(6) . ?
N1A C2A 1.331(6) . ?
N1A H1NA 0.84(5) . ?
C2A C3A 1.360(6) . ?
C2A H2A 0.9300 . ?
C3A C4A 1.407(6) . ?
C3A H3A 0.9300 . ?
C4A N4A 1.329(6) . ?
C4A C5A 1.404(6) . ?
N4A H4A1 0.84(5) . ?
N4A H4A2 0.89(5) . ?
C5A C6A 1.358(6) . ?
C5A H5A 0.9300 . ?
C6A H6A 0.9300 . ?
N1B C6B 1.337(6) . ?
N1B C2B 1.340(6) . ?
N1B H1NB 1.00(6) . ?
C2B C3B 1.342(7) . ?
C2B H2B 0.9300 . ?
C3B C4B 1.396(6) . ?
C3B H3B 0.9300 . ?
C4B N4B 1.327(6) . ?
C4B C5B 1.412(6) . ?
N4B H4B1 0.85(5) . ?
N4B H4B2 0.90(5) . ?
C5B C6B 1.356(6) . ?
C5B H5B 0.9300 . ?
C6B H6B 0.9300 . ?

loop_
_geom_hbond_atom_site_label_D
_geom_hbond_atom_site_label_H
_geom_hbond_atom_site_label_A
_geom_hbond_distance_DH
_geom_hbond_distance_HA
_geom_hbond_distance_DA
_geom_hbond_angle_DHA
_geom_hbond_site_symmetry_A
O3A H3PA O2B 0.84 1.79 2.599(4) 161.9 .
O3B H3PB O2A 0.84 1.82 2.628(4) 162.2 7_556
N1A H1NA O1A 0.84(5) 1.90(5) 2.733(5) 173(5) .
C3A H3A O3B 0.93 2.55 3.382(6) 149.2 5_666
N4A H4A1 O1B 0.84(5) 2.08(5) 2.908(7) 167(5) 2_655
N4A H4A2 O2A 0.89(5) 2.21(6) 3.093(6) 176(5) 3
C6A H6A O1A 0.93 2.33 3.232(6) 162.3 2_655
N1B H1NB O2B 1.00(6) 1.66(6) 2.657(5) 175(5) .
N4B H4B1 O1A 0.85(5) 2.02(5) 2.858(6) 166(5) 1_565
N4B H4B2 O1B 0.90(5) 1.99(5) 2.774(6) 144(5) 3

loop_
_geom_torsion_atom_site_label_1
_geom_torsion_atom_site_label_2
_geom_torsion_atom_site_label_3
_geom_torsion_atom_site_label_4
_geom_torsion
_geom_torsion_site_symmetry_1
_geom_torsion_site_symmetry_2
_geom_torsion_site_symmetry_3
_geom_torsion_site_symmetry_4
_geom_torsion_publ_flag
C6A N1A C2A C3A -0.2(7) . . . . ?
N1A C2A C3A C4A -0.6(7) . . . . ?
C2A C3A C4A N4A -179.8(5) . . . . ?
C2A C3A C4A C5A 0.9(7) . . . . ?
N4A C4A C5A C6A -179.8(5) . . . . ?
C3A C4A C5A C6A -0.6(7) . . . . ?
C2A N1A C6A C5A 0.5(8) . . . . ?
C4A C5A C6A N1A -0.1(8) . . . . ?
C6B N1B C2B C3B 0.5(9) . . . . ?
N1B C2B C3B C4B -2.3(9) . . . . ?
C2B C3B C4B N4B -177.6(5) . . . . ?
C2B C3B C4B C5B 3.6(8) . . . . ?
N4B C4B C5B C6B 178.0(5) . . . . ?
C3B C4B C5B C6B -3.2(8) . . . . ?
C2B N1B C6B C5B -0.1(9) . . . . ?
C4B C5B C6B N1B 1.5(9) . . . . ?
O1A P1A P1A O1A 180 . . 5_656 5_656 yes
O2A P1A P1A O1A -51.7(2) . . 5_656 5_656 yes
O3A P1A P1A O1A 67.13(19) . . 5_656 5_656 yes
O1A P1A P1A O2A 51.7(2) . . 5_656 5_656 yes
O2A P1A P1A O2A 180 . . 5_656 5_656 yes
O3A P1A P1A O2A -61.2(2) . . 5_656 5_656 yes
O1A P1A P1A O3A -67.13(19) . . 5_656 5_656 yes
O2A P1A P1A O3A 61.2(2) . . 5_656 5_656 yes
O3A P1A P1A O3A 180 . . 5_656 5_656 yes
O1B P1B P1B O1B 180 . . 7_556 7_556 yes
O2B P1B P1B O1B 52.8(2) . . 7_556 7_556 yes
O3B P1B P1B O1B -60.0(2) . . 7_556 7_556 yes
O1B P1B P1B O2B -52.8(2) . . 7_556 7_556 yes
O2B P1B P1B O2B 180 . . 7_556 7_556 yes
O3B P1B P1B O2B 67.3(2) . . 7_556 7_556 yes
O1B P1B P1B O3B 60.0(2) . . 7_556 7_556 yes
O2B P1B P1B O3B -67.3(2) . . 7_556 7_556 yes
O3B P1B P1B O3B 180 . . 7_556 7_556 yes
